data_2222013
loop_
_publ_author_name
'Rychlewska, Urszula'
'Warzajtis, Beata'
'Dimitrijevi\'c, Mirjana Dj.'
'Draskovic, Nenad S.'
'Djuran, Milo\<s I.'

_publ_section_title
;Poly[[tetraaquabis(\m-hydroxyacetato-\k^4^<i>O</i>^1^,<i>O</i>^2^:<i>O</i>^1^,<i>O</i>^1'^)-\m~2~-sulfato-\k^2^<i>O</i>:<i>O</i>'-dicadmium(II)]
 monohydrate]
;
_journal_coeditor_code GK2209
_journal_issue 6
_journal_name_full 'Acta Crystallographica Section E'
_journal_page_first m648
_journal_page_last m649
_journal_paper_doi 10.1107/S1600536809017255
_journal_volume 65
_journal_year 2009
_chemical_formula_iupac '[Cd2 (C2 H3 O3)2 (S O4) (H2 O)4] , H2 O'
_chemical_formula_moiety 'C4 H14 Cd2 O14 S , H2 O'
_chemical_formula_sum 'C4 H16 Cd2 O15 S'
_chemical_formula_weight 561.03
_chemical_melting_point 416
_chemical_name_systematic
;
Poly[[tetraaquabis(\m~2~-hydroxyacetato-
\k^4^<i>O</i>^1^,<i>O</i>^2^:<i>O</i>^1^,<i>O</i>^1'^)-\m~2~-sulfato-
\k^2^<i>O</i>:<i>O</i>'-dicadmium(II)] monohydrate]
;
_space_group_IT_number 15
_symmetry_cell_setting monoclinic
_symmetry_space_group_name_Hall '-C 2yc'
_symmetry_space_group_name_H-M 'C 1 2/c 1'
_atom_sites_solution_hydrogens geom
_atom_sites_solution_primary direct
_atom_sites_solution_secondary difmap
_audit_creation_method SHELXL97
_cell_angle_alpha 90.00
_cell_angle_beta 107.528(2)
_cell_angle_gamma 90.00
_cell_formula_units_Z 4
_cell_length_a 13.5750(3)
_cell_length_b 8.57770(10)
_cell_length_c 13.7734(3)
_cell_measurement_reflns_used 5972
_cell_measurement_temperature 295(2)
_cell_measurement_theta_max 28.00
_cell_measurement_theta_min 2.85
_cell_volume 1529.34(5)
_computing_cell_refinement 'CrysAlis Red (Oxford Diffraction, 2007)'
_computing_data_collection 'CrysAlis CCD (Oxford Diffraction, 2007)'
_computing_data_reduction 'CrysAlis Red (Oxford Diffraction, 2007)'
_computing_molecular_graphics
;
XP (Siemens, 1989) and Mercury (Bruno <i>et al.</i>,  2002)
;
_computing_publication_material 'SHELXL97 (Sheldrick, 2008)'
_computing_structure_refinement 'SHELXL97 (Sheldrick, 2008)'
_computing_structure_solution 'SHELXS86 (Sheldrick, 2008)'
_diffrn_ambient_temperature 295(2)
_diffrn_measured_fraction_theta_full 1.000
_diffrn_measured_fraction_theta_max 0.922
_diffrn_measurement_device_type 'Kuma KM4 CCD \k-geometry'
_diffrn_measurement_method '\w and \f scans'
_diffrn_radiation_monochromator graphite
_diffrn_radiation_source 'fine-focus sealed tube'
_diffrn_radiation_type MoK\a
_diffrn_radiation_wavelength 0.71073
_diffrn_reflns_av_R_equivalents 0.0180
_diffrn_reflns_av_sigmaI/netI 0.0108
_diffrn_reflns_limit_h_max 17
_diffrn_reflns_limit_h_min -17
_diffrn_reflns_limit_k_max 10
_diffrn_reflns_limit_k_min -10
_diffrn_reflns_limit_l_max 17
_diffrn_reflns_limit_l_min -17
_diffrn_reflns_number 8842
_diffrn_reflns_theta_full 26.00
_diffrn_reflns_theta_max 28.00
_diffrn_reflns_theta_min 2.85
_diffrn_standards_decay_% 0
_diffrn_standards_interval_count 0
_diffrn_standards_interval_time 0
_diffrn_standards_number 0
_exptl_absorpt_coefficient_mu 2.991
_exptl_absorpt_correction_T_max 0.550
_exptl_absorpt_correction_T_min 0.388
_exptl_absorpt_correction_type multi-scan
_exptl_absorpt_process_details '(CrysAlis RED; Oxford Diffraction, 2007)'
_exptl_crystal_colour colourless
_exptl_crystal_density_diffrn 2.437
_exptl_crystal_density_method 'not measured'
_exptl_crystal_description prismatic
_exptl_crystal_F_000 1088
_exptl_crystal_size_max 0.30
_exptl_crystal_size_mid 0.30
_exptl_crystal_size_min 0.20
_refine_diff_density_max 0.455
_refine_diff_density_min -0.308
_refine_ls_extinction_coef 0.00703(18)
_refine_ls_extinction_expression Fc^*^=kFc[1+0.001xFc^2^\l^3^/sin(2\q)]^-1/4^
_refine_ls_extinction_method 'SHELXL97 (Sheldrick, 2008)'
_refine_ls_goodness_of_fit_ref 1.132
_refine_ls_hydrogen_treatment constr
_refine_ls_matrix_type full
_refine_ls_number_parameters 102
_refine_ls_number_reflns 1710
_refine_ls_number_restraints 0
_refine_ls_restrained_S_all 1.132
_refine_ls_R_factor_all 0.0165
_refine_ls_R_factor_gt 0.0151
_refine_ls_shift/su_max 0.001
_refine_ls_shift/su_mean 0.000
_refine_ls_structure_factor_coef Fsqd
_refine_ls_weighting_details 'calc w=1/[\s^2^(Fo^2^)+(0.0212P)^2^+0.9781P] where P=(Fo^2^+2Fc^2^)/3'
_refine_ls_weighting_scheme calc
_refine_ls_wR_factor_gt 0.0374
_refine_ls_wR_factor_ref 0.0384
_reflns_number_gt 1602
_reflns_number_total 1710
_reflns_threshold_expression I>2\s(I)
_cod_data_source_file gk2209.cif
_cod_data_source_block I
_cod_original_sg_symbol_H-M 'C 2/c'
_cod_database_code 2222013
_cod_database_fobs_code 2222013

loop_
_symmetry_equiv_pos_as_xyz
'x, y, z'
'-x, y, -z+1/2'
'x+1/2, y+1/2, z'
'-x+1/2, y+1/2, -z+1/2'
'-x, -y, -z'
'x, -y, z-1/2'
'-x+1/2, -y+1/2, -z'
'x+1/2, -y+1/2, z-1/2'

loop_
_atom_site_type_symbol
_atom_site_label
_atom_site_fract_x
_atom_site_fract_y
_atom_site_fract_z
_atom_site_U_iso_or_equiv
_atom_site_adp_type
_atom_site_calc_flag
_atom_site_refinement_flags
_atom_site_occupancy
_atom_site_disorder_assembly
_atom_site_disorder_group
Cd Cd1 0.215433(10) 0.885016(14) 0.174423(9) 0.02516(7) Uani d . 1 . .
O O1W 0.15455(14) 0.67573(17) 0.07284(12) 0.0463(4) Uani d . 1 . .
H H1W 0.1546 0.6610 0.0118 0.056 Uiso d R 1 . .
H H2W 0.1641 0.5894 0.1046 0.056 Uiso d R 1 . .
O O2W 0.36889(11) 0.85773(16) 0.13399(12) 0.0344(3) Uani d . 1 . .
H H3W 0.4134 0.9233 0.1669 0.041 Uiso d R 1 . .
H H4W 0.3970 0.7714 0.1573 0.041 Uiso d R 1 . .
O O1 0.14443(14) 1.02774(17) 0.02309(11) 0.0499(4) Uani d . 1 . .
H H1O 0.1128 1.0004 -0.0376 0.060 Uiso d R 1 . .
C C1 0.12548(16) 1.1879(2) 0.03179(14) 0.0323(4) Uani d . 1 . .
H H1A 0.0528 1.2052 0.0191 0.039 Uiso d R 1 . .
H H1B 0.1474 1.2454 -0.0178 0.039 Uiso d R 1 . .
C C2 0.18369(14) 1.2435(2) 0.13702(13) 0.0254(4) Uani d . 1 . .
O O2 0.23446(11) 1.14930(16) 0.20257(11) 0.0310(3) Uani d . 1 . .
O O4 0.07190(15) 0.87150(18) 0.22208(19) 0.0617(6) Uani d . 1 . .
S S1 0.0000 0.97501(7) 0.2500 0.02325(13) Uani d S 1 . .
O O5 0.05131(16) 1.0737(2) 0.33543(12) 0.0570(5) Uani d . 1 . .
O O3W 0.5000 1.0723(3) 0.2500 0.0749(10) Uani d S 1 . .
H H5W 0.5380 1.1144 0.2183 0.090 Uiso d R 1 . .
O O3 0.17860(15) 1.38542(15) 0.15667(12) 0.0396(3) Uani d . 1 . .

loop_
_atom_site_aniso_label
_atom_site_aniso_U_11
_atom_site_aniso_U_22
_atom_site_aniso_U_33
_atom_site_aniso_U_12
_atom_site_aniso_U_13
_atom_site_aniso_U_23
Cd1 0.03149(10) 0.02054(9) 0.02099(9) 0.00182(4) 0.00418(6) -0.00095(5)
O1W 0.0858(12) 0.0209(7) 0.0251(7) -0.0006(7) 0.0062(7) -0.0006(6)
O2W 0.0402(8) 0.0289(7) 0.0334(8) 0.0051(6) 0.0098(6) 0.0019(6)
O1 0.0872(12) 0.0260(8) 0.0193(7) 0.0107(7) -0.0098(7) -0.0061(6)
C1 0.0445(11) 0.0231(9) 0.0224(9) 0.0022(8) -0.0001(8) 0.0011(7)
C2 0.0323(9) 0.0211(9) 0.0218(8) -0.0040(7) 0.0067(7) 0.0000(7)
O2 0.0416(7) 0.0226(6) 0.0214(6) -0.0032(5) -0.0018(6) 0.0001(5)
O3 0.0629(10) 0.0208(7) 0.0274(8) -0.0011(6) 0.0021(7) -0.0030(5)
O4 0.0565(11) 0.0353(9) 0.1112(18) 0.0121(7) 0.0524(13) 0.0067(9)
S1 0.0263(3) 0.0186(3) 0.0233(3) 0.000 0.0051(2) 0.000
O5 0.0940(15) 0.0310(8) 0.0250(8) -0.0193(8) -0.0139(8) 0.0032(7)
O3W 0.0500(15) 0.0271(12) 0.140(3) 0.000 0.0168(17) 0.000

loop_
_atom_type_symbol
_atom_type_description
_atom_type_scat_dispersion_real
_atom_type_scat_dispersion_imag
_atom_type_scat_source
C C 0.0033 0.0016 'International Tables Vol C Tables 4.2.6.8 and 6.1.1.4'
H H 0.0000 0.0000 'International Tables Vol C Tables 4.2.6.8 and 6.1.1.4'
O O 0.0106 0.0060 'International Tables Vol C Tables 4.2.6.8 and 6.1.1.4'
S S 0.1246 0.1234 'International Tables Vol C Tables 4.2.6.8 and 6.1.1.4'
Cd Cd -0.8075 1.2024 'International Tables Vol C Tables 4.2.6.8 and 6.1.1.4'

loop_
_geom_angle_atom_site_label_1
_geom_angle_atom_site_label_2
_geom_angle_atom_site_label_3
_geom_angle_site_symmetry_1
_geom_angle_site_symmetry_3
_geom_angle
_geom_angle_publ_flag
O4 Cd1 O1W . . 87.27(7) ?
O4 Cd1 O2 . . 93.73(5) ?
O1W Cd1 O2 . . 152.03(5) ?
O4 Cd1 O2W . . 170.76(6) ?
O1W Cd1 O2W . . 87.65(6) ?
O2 Cd1 O2W . . 94.38(5) ?
O4 Cd1 O3 . 4_545 92.14(8) ?
O1W Cd1 O3 . 4_545 127.91(5) ?
O2 Cd1 O3 . 4_545 80.02(5) ?
O2W Cd1 O3 . 4_545 84.91(6) ?
O4 Cd1 O1 . . 97.23(7) ?
O1W Cd1 O1 . . 83.68(5) ?
O2 Cd1 O1 . . 68.45(5) ?
O2W Cd1 O1 . . 89.87(6) ?
O3 Cd1 O1 4_545 . 147.55(5) ?
O4 Cd1 O2 . 4_545 81.27(6) ?
O1W Cd1 O2 . 4_545 76.21(5) ?
O2 Cd1 O2 . 4_545 131.594(18) ?
O2W Cd1 O2 . 4_545 90.02(5) ?
O3 Cd1 O2 4_545 4_545 52.37(4) ?
O1 Cd1 O2 . 4_545 159.88(5) ?
Cd1 O1W H2W . . 113.6 ?
Cd1 O1W H1W . . 128.1 ?
H2W O1W H1W . . 109.5 ?
Cd1 O2W H4W . . 109.2 ?
Cd1 O2W H3W . . 110.5 ?
H4W O2W H3W . . 102.0 ?
C1 O1 Cd1 . . 117.86(11) ?
C1 O1 H1O . . 107.6 ?
Cd1 O1 H1O . . 132.6 ?
O1 C1 C2 . . 109.54(15) ?
O1 C1 H1A . . 109.8 ?
C2 C1 H1A . . 109.8 ?
O1 C1 H1B . . 109.7 ?
C2 C1 H1B . . 109.8 ?
H1A C1 H1B . . 108.2 ?
O2 C2 O3 . . 121.68(18) ?
O2 C2 C1 . . 120.37(17) ?
O3 C2 C1 . . 117.95(17) ?
C2 O2 Cd1 . . 120.32(12) ?
C2 O2 Cd1 . 4 86.96(11) ?
Cd1 O2 Cd1 . 4 150.69(6) ?
S1 O4 Cd1 . . 139.34(10) ?
O5 S1 O5 . 2 108.34(13) ?
O5 S1 O4 . 2 109.84(12) ?
O5 S1 O4 2 2 112.05(13) ?
O5 S1 O4 . . 112.05(13) ?
O5 S1 O4 2 . 109.84(12) ?
O4 S1 O4 2 . 104.74(14) ?
C2 O3 Cd1 . 4 98.98(12) ?

loop_
_geom_bond_atom_site_label_1
_geom_bond_atom_site_label_2
_geom_bond_site_symmetry_2
_geom_bond_distance
_geom_bond_publ_flag
Cd1 O1 . 2.3584(14) y
Cd1 O2 . 2.3013(14) y
Cd1 O4 . 2.2386(16) y
Cd1 O1W . 2.2731(15) y
Cd1 O2W . 2.3245(14) y
Cd1 O2 4_545 2.5937(14) y
Cd1 O3 4_545 2.3379(17) y
O1W H1W . 0.8500 ?
O1W H2W . 0.8500 ?
O2W H3W . 0.8500 ?
O2W H4W . 0.8500 ?
O1 C1 . 1.410(2) ?
O1 H1O . 0.8500 ?
C1 C2 . 1.504(3) ?
C1 H1A . 0.9601 ?
C1 H1B . 0.9599 ?
C2 O2 . 1.252(2) ?
C2 O3 . 1.253(2) ?
O2 Cd1 4 2.5937(14) ?
O4 S1 . 1.4543(16) ?
S1 O5 . 1.4468(16) ?
O3W H5W . 0.8500 ?
O3 Cd1 4 2.3379(17) ?

loop_
_geom_hbond_atom_site_label_D
_geom_hbond_atom_site_label_H
_geom_hbond_atom_site_label_A
_geom_hbond_site_symmetry_A
_geom_hbond_distance_DH
_geom_hbond_distance_HA
_geom_hbond_distance_DA
_geom_hbond_angle_DHA
_geom_hbond_publ_flag
O1W H1W O2W 7_565 0.85 1.94 2.784(2) 170 yes
O1W H2w O3 1_545 0.85 1.88 2.723(2) 172 yes
O2W H3W O3W 1_555 0.85 1.88 2.720(2) 172 yes
O2W H4W O5 4_545 0.85 1.82 2.648(2) 162 yes
O1 H1O O5 6_575 0.85 1.81 2.659(2) 175 yes
O3W H5W O4 3_555 0.85 2.25 2.813(3) 124 yes

loop_
_geom_torsion_atom_site_label_1
_geom_torsion_atom_site_label_2
_geom_torsion_atom_site_label_3
_geom_torsion_atom_site_label_4
_geom_torsion_site_symmetry_1
_geom_torsion_site_symmetry_2
_geom_torsion_site_symmetry_3
_geom_torsion_site_symmetry_4
_geom_torsion
_geom_torsion_publ_flag
O4 Cd1 O1 C1 . . . . 74.77(15) ?
O1W Cd1 O1 C1 . . . . 161.19(16) ?
O2 Cd1 O1 C1 . . . . -16.41(14) ?
O2W Cd1 O1 C1 . . . . -111.16(15) ?
O3 Cd1 O1 C1 4_545 . . . -30.9(2) ?
O2 Cd1 O1 C1 4_545 . . . 159.13(13) ?
Cd1 O1 C1 C2 . . . . 16.3(2) ?
O1 C1 C2 O2 . . . . -3.4(2) ?
O1 C1 C2 O3 . . . . 177.33(17) ?
O3 C2 O2 Cd1 . . . . 167.52(14) ?
C1 C2 O2 Cd1 . . . . -11.7(2) ?
O3 C2 O2 Cd1 . . . 4 -1.16(18) ?
C1 C2 O2 Cd1 . . . 4 179.64(15) ?
O4 Cd1 O2 C2 . . . . -81.55(15) ?
O1W Cd1 O2 C2 . . . . 9.6(2) ?
O2W Cd1 O2 C2 . . . . 102.89(14) ?
O3 Cd1 O2 C2 4_545 . . . -173.07(15) ?
O1 Cd1 O2 C2 . . . . 14.76(13) ?
O2 Cd1 O2 C2 4_545 . . . -163.19(14) ?
O4 Cd1 O2 Cd1 . . . 4 74.85(14) ?
O1W Cd1 O2 Cd1 . . . 4 166.05(11) ?
O2W Cd1 O2 Cd1 . . . 4 -100.72(13) ?
O3 Cd1 O2 Cd1 4_545 . . 4 -16.67(13) ?
O1 Cd1 O2 Cd1 . . . 4 171.15(15) ?
O2 Cd1 O2 Cd1 4_545 . . 4 -6.79(12) ?
O1W Cd1 O4 S1 . . . . -144.9(2) ?
O2 Cd1 O4 S1 . . . . 7.1(2) ?
O3 Cd1 O4 S1 4_545 . . . 87.2(2) ?
O1 Cd1 O4 S1 . . . . -61.6(2) ?
O2 Cd1 O4 S1 4_545 . . . 138.6(2) ?
Cd1 O4 S1 O5 . . . . -57.4(2) ?
Cd1 O4 S1 O5 . . . 2 63.0(2) ?
Cd1 O4 S1 O4 . . . 2 -176.5(3) ?
O2 C2 O3 Cd1 . . . 4 1.3(2) ?
C1 C2 O3 Cd1 . . . 4 -179.48(13) ?
